data_4087123
loop_
_publ_author_name
'Leclerc, Matthew C.'
'Gabidullin, Bulat M.'
'Da Gama, Jason G.'
'Daifuku, Stephanie L.'
'Iannuzzi, Theresa E.'
'Neidig, Michael L.'
'Baker, R. Tom'

_publ_section_title
;
 Transition-Metal-Free Formation of C-E Bonds (E = C, N, O, S) and
 Formation of C-M Bonds (M = Mn, Mo) from N-Heterocyclic Carbene Mediated
 Fluoroalkene C-F Bond Activation.
;
_journal_issue 4
_journal_name_full Organometallics
_journal_page_first 849
_journal_page_last 857
_journal_paper_doi 10.1021/acs.organomet.6b00908
_journal_volume 36
_journal_year 2017
_chemical_formula_sum 'C28.5 H32 Cl F N2'
_chemical_formula_weight 457.01
_space_group_crystal_system monoclinic
_space_group_IT_number 14
_space_group_name_Hall '-P 2ybc'
_space_group_name_H-M_alt 'P 1 21/c 1'
_symmetry_space_group_name_Hall '-P 2ybc'
_symmetry_space_group_name_H-M 'P 1 21/c 1'
_atom_sites_solution_hydrogens geom
_audit_creation_method SHELXL-2014/7
_cell_angle_alpha 90
_cell_angle_beta 100.069(2)
_cell_angle_gamma 90
_cell_formula_units_Z 4
_cell_length_a 8.4965(3)
_cell_length_b 19.0343(8)
_cell_length_c 15.7697(6)
_cell_measurement_reflns_used 4783
_cell_measurement_temperature 200(2)
_cell_measurement_theta_max 25.02
_cell_measurement_theta_min 2.43
_cell_volume 2511.07(17)
_computing_cell_refinement 'APEX II (Bruker, 2009)'
_computing_data_collection 'APEX II (Bruker, 2009)'
_computing_data_reduction 'SAINT (Bruker)'
_computing_molecular_graphics 'Mercury (Macrae et al., 2008)'
_computing_publication_material 'CIFTAB (Sheldrick, 1997)'
_computing_structure_refinement 'SHELXL-2014/7 (Sheldrick, 2014)'
_computing_structure_solution 'XT (Sheldrick, 2014)'
_diffrn_ambient_temperature 200(2)
_diffrn_measured_fraction_theta_full 1.000
_diffrn_measured_fraction_theta_max 0.994
_diffrn_measurement_device_type 'Bruker APEX-II CCD'
_diffrn_measurement_method '\f and \w scans'
_diffrn_radiation_type MoK\a
_diffrn_radiation_wavelength 0.71073
_diffrn_reflns_av_R_equivalents 0.0386
_diffrn_reflns_av_unetI/netI 0.0406
_diffrn_reflns_Laue_measured_fraction_full 1.000
_diffrn_reflns_Laue_measured_fraction_max 0.994
_diffrn_reflns_limit_h_max 11
_diffrn_reflns_limit_h_min -11
_diffrn_reflns_limit_k_max 25
_diffrn_reflns_limit_k_min -19
_diffrn_reflns_limit_l_max 20
_diffrn_reflns_limit_l_min -20
_diffrn_reflns_number 21796
_diffrn_reflns_point_group_measured_fraction_full 1.000
_diffrn_reflns_point_group_measured_fraction_max 0.994
_diffrn_reflns_theta_full 25.242
_diffrn_reflns_theta_max 28.248
_diffrn_reflns_theta_min 1.693
_exptl_absorpt_coefficient_mu 0.178
_exptl_absorpt_correction_T_max 0.7457
_exptl_absorpt_correction_T_min 0.6631
_exptl_absorpt_correction_type multi-scan
_exptl_absorpt_process_details 'SADABS, Bruker (2003)'
_exptl_crystal_colour yellow
_exptl_crystal_density_diffrn 1.209
_exptl_crystal_description plate
_exptl_crystal_F_000 972
_exptl_crystal_size_max 0.805
_exptl_crystal_size_mid 0.250
_exptl_crystal_size_min 0.084
_refine_diff_density_max 0.382
_refine_diff_density_min -0.332
_refine_diff_density_rms 0.045
_refine_ls_extinction_method none
_refine_ls_goodness_of_fit_ref 1.012
_refine_ls_hydrogen_treatment constr
_refine_ls_matrix_type full
_refine_ls_number_parameters 313
_refine_ls_number_reflns 6165
_refine_ls_number_restraints 9
_refine_ls_restrained_S_all 1.023
_refine_ls_R_factor_all 0.1043
_refine_ls_R_factor_gt 0.0612
_refine_ls_shift/su_max 0.001
_refine_ls_shift/su_mean 0.000
_refine_ls_structure_factor_coef Fsqd
_refine_ls_weighting_details 'w=1/[\s^2^(Fo^2^)+(0.0710P)^2^+1.2439P] where P=(Fo^2^+2Fc^2^)/3'
_refine_ls_weighting_scheme calc
_refine_ls_wR_factor_gt 0.1465
_refine_ls_wR_factor_ref 0.1690
_reflns_Friedel_coverage 0.000
_reflns_number_gt 3940
_reflns_number_total 6165
_reflns_threshold_expression 'I > 2\s(I)'
_cod_data_source_file om6b00908_si_002.cif
_cod_data_source_block 10
_cod_depositor_comments 'Adding full bibliography for 4087120--4087124.cif.'
_cod_original_formula_sum 'C28.50 H32 Cl F N2'
_cod_database_code 4087123
_shelx_shelxl_version_number 2014/7
_shelx_space_group_comment
;
The symmetry employed for this shelxl refinement is uniquely defined
by the following loop, which should always be used as a source of
symmetry information in preference to the above space-group names.
They are only intended as comments.
;
_shelx_estimated_absorpt_t_min 0.870
_shelx_estimated_absorpt_t_max 0.985

loop_
_space_group_symop_operation_xyz
'x, y, z'
'-x, y+1/2, -z+1/2'
'-x, -y, -z'
'x, -y-1/2, z-1/2'

loop_
_atom_site_label
_atom_site_type_symbol
_atom_site_fract_x
_atom_site_fract_y
_atom_site_fract_z
_atom_site_U_iso_or_equiv
_atom_site_adp_type
_atom_site_occupancy
_atom_site_site_symmetry_order
_atom_site_calc_flag
_atom_site_refinement_flags_posn
_atom_site_refinement_flags_adp
_atom_site_refinement_flags_occupancy
_atom_site_disorder_assembly
_atom_site_disorder_group
N1 N 0.3209(2) 0.88339(9) 0.26820(10) 0.0352(4) Uani 1 1 d . . . . .
C2 C 0.3270(3) 0.95969(12) 0.27935(15) 0.0497(6) Uani 1 1 d . . . . .
H2A H 0.2227 0.9782 0.2888 0.060 Uiso 1 1 calc R U . . .
H2B H 0.3569 0.9831 0.2284 0.060 Uiso 1 1 calc R U . . .
C3 C 0.4541(3) 0.97043(11) 0.35803(14) 0.0431(5) Uani 1 1 d . . . . .
H3A H 0.5450 0.9977 0.3436 0.052 Uiso 1 1 calc R U . . .
H3B H 0.4102 0.9954 0.4038 0.052 Uiso 1 1 calc R U . . .
N4 N 0.5039(2) 0.89921(9) 0.38528(10) 0.0348(4) Uani 1 1 d . . . . .
C5 C 0.4233(2) 0.85024(10) 0.33161(11) 0.0303(4) Uani 1 1 d . . . . .
C6 C 0.4453(2) 0.77848(11) 0.34101(12) 0.0356(5) Uani 1 1 d . . . . .
F7 F 0.57605(16) 0.75964(7) 0.40109(9) 0.0532(4) Uani 1 1 d . . . . .
C8 C 0.3510(2) 0.72436(11) 0.30273(12) 0.0345(4) Uani 1 1 d . . . . .
H8 H 0.2634 0.7382 0.2600 0.041 Uiso 1 1 calc R U . . .
C9 C 0.3653(3) 0.65303(11) 0.31748(14) 0.0383(5) Uani 1 1 d . . . . .
C10 C 0.2552(3) 0.60175(13) 0.27472(18) 0.0544(6) Uani 1 1 d . . . . .
H10 H 0.1658 0.6113 0.2310 0.065 Uiso 1 1 calc R U . . .
C11 C 0.3000(4) 0.53783(14) 0.3071(2) 0.0710(9) Uani 1 1 d . . . . .
H11 H 0.2477 0.4948 0.2897 0.085 Uiso 1 1 calc R U . . .
C12 C 0.4390(4) 0.54554(14) 0.37170(19) 0.0649(8) Uani 1 1 d . . . . .
H12 H 0.4935 0.5085 0.4050 0.078 Uiso 1 1 calc R U . . .
C13 C 0.4807(3) 0.61422(12) 0.37776(15) 0.0487(6) Uani 1 1 d . . . . .
H13 H 0.5701 0.6335 0.4151 0.058 Uiso 1 1 calc R U . . .
C14 C 0.2445(2) 0.85422(10) 0.18740(12) 0.0310(4) Uani 1 1 d . . . . .
C15 C 0.3344(2) 0.83962(10) 0.12362(12) 0.0332(4) Uani 1 1 d . . . . .
C16 C 0.2525(3) 0.81576(12) 0.04469(13) 0.0390(5) Uani 1 1 d . . . . .
H16 H 0.3113 0.8056 0.0002 0.047 Uiso 1 1 calc R U . . .
C17 C 0.0883(2) 0.80633(11) 0.02882(13) 0.0382(5) Uani 1 1 d . . . . .
C18 C 0.0039(2) 0.82044(12) 0.09431(13) 0.0390(5) Uani 1 1 d . . . . .
H18 H -0.1084 0.8133 0.0845 0.047 Uiso 1 1 calc R U . . .
C19 C 0.0795(2) 0.84481(11) 0.17406(12) 0.0343(4) Uani 1 1 d . . . . .
C20 C 0.5132(2) 0.84732(13) 0.13816(15) 0.0458(5) Uani 1 1 d . . . . .
H20A H 0.5628 0.8059 0.1687 0.069 Uiso 1 1 calc R U . . .
H20B H 0.5445 0.8895 0.1727 0.069 Uiso 1 1 calc R U . . .
H20C H 0.5487 0.8516 0.0825 0.069 Uiso 1 1 calc R U . . .
C21 C 0.0023(3) 0.78223(16) -0.05837(15) 0.0595(7) Uani 1 1 d . . . . .
H21A H -0.0836 0.8154 -0.0800 0.089 Uiso 1 1 calc R U . . .
H21B H -0.0433 0.7355 -0.0531 0.089 Uiso 1 1 calc R U . . .
H21C H 0.0780 0.7802 -0.0986 0.089 Uiso 1 1 calc R U . . .
C22 C -0.0151(3) 0.85985(14) 0.24427(15) 0.0515(6) Uani 1 1 d . . . . .
H22A H -0.0179 0.9107 0.2540 0.077 Uiso 1 1 calc R U . . .
H22B H 0.0355 0.8365 0.2975 0.077 Uiso 1 1 calc R U . . .
H22C H -0.1243 0.8422 0.2271 0.077 Uiso 1 1 calc R U . . .
C23 C 0.5748(2) 0.88637(10) 0.47368(12) 0.0297(4) Uani 1 1 d . . . . .
C24 C 0.4780(2) 0.86907(10) 0.53303(13) 0.0323(4) Uani 1 1 d . . . . .
C25 C 0.5515(3) 0.85403(11) 0.61691(13) 0.0375(5) Uani 1 1 d . . . . .
H25 H 0.4874 0.8408 0.6579 0.045 Uiso 1 1 calc R U . . .
C26 C 0.7159(3) 0.85780(12) 0.64226(13) 0.0396(5) Uani 1 1 d . . . . .
C27 C 0.8069(3) 0.87848(13) 0.58200(14) 0.0438(5) Uani 1 1 d . . . . .
H27 H 0.9194 0.8826 0.5991 0.053 Uiso 1 1 calc R U . . .
C28 C 0.7394(2) 0.89334(12) 0.49748(13) 0.0377(5) Uani 1 1 d . . . . .
C29 C 0.2987(3) 0.86863(14) 0.50941(16) 0.0498(6) Uani 1 1 d . . . . .
H29A H 0.2523 0.8573 0.5604 0.075 Uiso 1 1 calc R U . . .
H29B H 0.2655 0.8333 0.4647 0.075 Uiso 1 1 calc R U . . .
H29C H 0.2614 0.9150 0.4877 0.075 Uiso 1 1 calc R U . . .
C30 C 0.7924(3) 0.83973(16) 0.73357(15) 0.0610(7) Uani 1 1 d . . . . .
H30A H 0.7098 0.8244 0.7658 0.091 Uiso 1 1 calc R U . . .
H30B H 0.8469 0.8813 0.7614 0.091 Uiso 1 1 calc R U . . .
H30C H 0.8701 0.8018 0.7328 0.091 Uiso 1 1 calc R U . . .
C31 C 0.8417(3) 0.91455(18) 0.43273(16) 0.0634(8) Uani 1 1 d . . . . .
H31A H 0.8208 0.9638 0.4165 0.095 Uiso 1 1 calc R U . . .
H31B H 0.8161 0.8848 0.3814 0.095 Uiso 1 1 calc R U . . .
H31C H 0.9548 0.9088 0.4581 0.095 Uiso 1 1 calc R U . . .
C32 C 0.9286(9) 0.4919(4) 0.5241(5) 0.096(2) Uani 0.5 1 d . U P A -1
H32A H 0.8635 0.4487 0.5229 0.115 Uiso 0.5 1 calc R U P A -1
H32B H 0.8936 0.5266 0.5637 0.115 Uiso 0.5 1 calc R U P A -1
Cl1 Cl 1.1422(6) 0.4736(4) 0.5514(3) 0.153(2) Uani 0.5 1 d . U P A -1
Cl2 Cl 0.9241(7) 0.5271(3) 0.4193(3) 0.155(3) Uani 0.5 1 d . U P A -1

loop_
_atom_site_aniso_label
_atom_site_aniso_U_11
_atom_site_aniso_U_22
_atom_site_aniso_U_33
_atom_site_aniso_U_23
_atom_site_aniso_U_13
_atom_site_aniso_U_12
N1 0.0456(10) 0.0326(9) 0.0227(8) -0.0032(7) -0.0068(7) 0.0071(7)
C2 0.0705(16) 0.0336(12) 0.0372(12) -0.0026(10) -0.0121(11) 0.0080(10)
C3 0.0593(14) 0.0316(11) 0.0340(12) -0.0027(9) -0.0045(10) 0.0023(9)
N4 0.0463(10) 0.0308(9) 0.0233(8) -0.0043(7) -0.0051(7) 0.0043(7)
C5 0.0357(10) 0.0343(10) 0.0191(9) -0.0040(8) -0.0005(7) 0.0037(8)
C6 0.0422(11) 0.0360(11) 0.0245(10) -0.0028(8) -0.0053(8) 0.0072(8)
F7 0.0624(8) 0.0397(7) 0.0453(8) -0.0078(6) -0.0245(6) 0.0156(6)
C8 0.0393(11) 0.0380(11) 0.0256(10) -0.0047(8) 0.0039(8) 0.0045(8)
C9 0.0460(12) 0.0355(11) 0.0354(11) -0.0058(9) 0.0132(9) 0.0025(9)
C10 0.0498(14) 0.0441(14) 0.0694(18) -0.0110(12) 0.0111(12) -0.0052(11)
C11 0.0735(19) 0.0366(15) 0.107(3) -0.0083(15) 0.0268(18) -0.0115(13)
C12 0.089(2) 0.0369(14) 0.072(2) 0.0069(13) 0.0217(16) 0.0103(13)
C13 0.0653(15) 0.0395(13) 0.0416(13) -0.0010(10) 0.0099(11) 0.0108(11)
C14 0.0376(10) 0.0323(10) 0.0200(9) -0.0008(8) -0.0034(7) 0.0048(8)
C15 0.0354(10) 0.0353(11) 0.0277(10) -0.0014(8) 0.0020(8) 0.0002(8)
C16 0.0454(12) 0.0489(13) 0.0232(10) -0.0034(9) 0.0072(9) 0.0009(9)
C17 0.0431(11) 0.0433(12) 0.0245(10) -0.0022(9) -0.0045(8) 0.0016(9)
C18 0.0317(10) 0.0480(13) 0.0339(11) 0.0001(9) -0.0036(8) 0.0024(9)
C19 0.0361(10) 0.0398(11) 0.0267(10) 0.0017(8) 0.0043(8) 0.0065(8)
C20 0.0367(11) 0.0548(14) 0.0459(13) -0.0059(11) 0.0073(10) -0.0035(10)
C21 0.0628(16) 0.0756(19) 0.0322(13) -0.0134(12) -0.0135(11) 0.0032(13)
C22 0.0455(13) 0.0718(17) 0.0391(13) -0.0031(12) 0.0125(10) 0.0092(11)
C23 0.0334(10) 0.0315(10) 0.0219(9) -0.0043(7) -0.0018(7) 0.0036(8)
C24 0.0328(10) 0.0295(10) 0.0332(11) -0.0025(8) 0.0018(8) -0.0007(8)
C25 0.0443(11) 0.0392(12) 0.0293(11) 0.0017(9) 0.0074(9) 0.0002(9)
C26 0.0463(12) 0.0442(13) 0.0255(10) -0.0012(9) -0.0020(9) 0.0061(9)
C27 0.0319(10) 0.0642(15) 0.0324(11) -0.0034(10) -0.0031(8) 0.0061(10)
C28 0.0338(10) 0.0534(13) 0.0254(10) -0.0048(9) 0.0039(8) 0.0050(9)
C29 0.0361(11) 0.0612(15) 0.0499(14) 0.0061(11) 0.0012(10) -0.0074(10)
C30 0.0689(17) 0.0785(19) 0.0291(13) 0.0056(12) -0.0092(11) 0.0067(14)
C31 0.0412(13) 0.109(2) 0.0425(14) 0.0069(14) 0.0125(11) 0.0042(14)
C32 0.110(5) 0.059(4) 0.107(6) -0.017(4) -0.010(4) -0.019(4)
Cl1 0.126(3) 0.108(2) 0.183(6) -0.010(4) -0.088(3) 0.002(2)
Cl2 0.275(7) 0.0829(19) 0.0704(18) 0.0087(14) -0.074(3) -0.018(4)

loop_
_atom_type_symbol
_atom_type_description
_atom_type_scat_dispersion_real
_atom_type_scat_dispersion_imag
_atom_type_scat_source
C C 0.0033 0.0016 'International Tables Vol C Tables 4.2.6.8 and 6.1.1.4'
H H 0.0000 0.0000 'International Tables Vol C Tables 4.2.6.8 and 6.1.1.4'
N N 0.0061 0.0033 'International Tables Vol C Tables 4.2.6.8 and 6.1.1.4'
F F 0.0171 0.0103 'International Tables Vol C Tables 4.2.6.8 and 6.1.1.4'
Cl Cl 0.1484 0.1585 'International Tables Vol C Tables 4.2.6.8 and 6.1.1.4'

loop_
_geom_angle_atom_site_label_1
_geom_angle_atom_site_label_2
_geom_angle_atom_site_label_3
_geom_angle
C5 N1 C14 127.18(16)
C5 N1 C2 111.56(16)
C14 N1 C2 119.43(16)
N1 C2 C3 103.80(17)
N1 C2 H2A 111.0
C3 C2 H2A 111.0
N1 C2 H2B 111.0
C3 C2 H2B 111.0
H2A C2 H2B 109.0
N4 C3 C2 104.17(16)
N4 C3 H3A 110.9
C2 C3 H3A 110.9
N4 C3 H3B 110.9
C2 C3 H3B 110.9
H3A C3 H3B 108.9
C5 N4 C23 124.46(16)
C5 N4 C3 111.34(16)
C23 N4 C3 119.51(15)
N1 C5 N4 109.09(17)
N1 C5 C6 126.43(17)
N4 C5 C6 124.48(17)
F7 C6 C8 116.39(18)
F7 C6 C5 114.13(17)
C8 C6 C5 129.37(19)
C6 C8 C9 129.4(2)
C6 C8 H8 115.3
C9 C8 H8 115.3
C8 C9 C10 124.0(2)
C8 C9 C13 130.1(2)
C10 C9 C13 105.8(2)
C11 C10 C9 108.5(3)
C11 C10 H10 125.7
C9 C10 H10 125.7
C10 C11 C12 108.8(2)
C10 C11 H11 125.6
C12 C11 H11 125.6
C13 C12 C11 108.9(2)
C13 C12 H12 125.6
C11 C12 H12 125.6
C12 C13 C9 108.0(2)
C12 C13 H13 126.0
C9 C13 H13 126.0
C19 C14 C15 121.99(17)
C19 C14 N1 118.07(17)
C15 C14 N1 119.85(17)
C16 C15 C14 117.38(18)
C16 C15 C20 120.11(18)
C14 C15 C20 122.50(18)
C17 C16 C15 122.25(18)
C17 C16 H16 118.9
C15 C16 H16 118.9
C18 C17 C16 118.50(18)
C18 C17 C21 120.5(2)
C16 C17 C21 121.0(2)
C17 C18 C19 121.57(19)
C17 C18 H18 119.2
C19 C18 H18 119.2
C18 C19 C14 118.30(18)
C18 C19 C22 120.55(19)
C14 C19 C22 121.16(18)
C15 C20 H20A 109.5
C15 C20 H20B 109.5
H20A C20 H20B 109.5
C15 C20 H20C 109.5
H20A C20 H20C 109.5
H20B C20 H20C 109.5
C17 C21 H21A 109.5
C17 C21 H21B 109.5
H21A C21 H21B 109.5
C17 C21 H21C 109.5
H21A C21 H21C 109.5
H21B C21 H21C 109.5
C19 C22 H22A 109.5
C19 C22 H22B 109.5
H22A C22 H22B 109.5
C19 C22 H22C 109.5
H22A C22 H22C 109.5
H22B C22 H22C 109.5
C24 C23 C28 121.80(17)
C24 C23 N4 119.76(17)
C28 C23 N4 118.42(17)
C23 C24 C25 118.01(17)
C23 C24 C29 121.86(18)
C25 C24 C29 120.10(19)
C26 C25 C24 121.75(19)
C26 C25 H25 119.1
C24 C25 H25 119.1
C27 C26 C25 118.20(18)
C27 C26 C30 121.4(2)
C25 C26 C30 120.4(2)
C26 C27 C28 122.19(19)
C26 C27 H27 118.9
C28 C27 H27 118.9
C27 C28 C23 117.91(19)
C27 C28 C31 121.07(19)
C23 C28 C31 121.00(19)
C24 C29 H29A 109.5
C24 C29 H29B 109.5
H29A C29 H29B 109.5
C24 C29 H29C 109.5
H29A C29 H29C 109.5
H29B C29 H29C 109.5
C26 C30 H30A 109.5
C26 C30 H30B 109.5
H30A C30 H30B 109.5
C26 C30 H30C 109.5
H30A C30 H30C 109.5
H30B C30 H30C 109.5
C28 C31 H31A 109.5
C28 C31 H31B 109.5
H31A C31 H31B 109.5
C28 C31 H31C 109.5
H31A C31 H31C 109.5
H31B C31 H31C 109.5
Cl2 C32 Cl1 98.7(5)
Cl2 C32 H32A 112.0
Cl1 C32 H32A 112.0
Cl2 C32 H32B 112.0
Cl1 C32 H32B 112.0
H32A C32 H32B 109.7

loop_
_geom_bond_atom_site_label_1
_geom_bond_atom_site_label_2
_geom_bond_distance
N1 C5 1.361(2)
N1 C14 1.437(2)
N1 C2 1.463(3)
C2 C3 1.510(3)
C2 H2A 0.9900
C2 H2B 0.9900
C3 N4 1.462(3)
C3 H3A 0.9900
C3 H3B 0.9900
N4 C5 1.361(2)
N4 C23 1.439(2)
C5 C6 1.383(3)
C6 F7 1.376(2)
C6 C8 1.378(3)
C8 C9 1.379(3)
C8 H8 0.9500
C9 C10 1.436(3)
C9 C13 1.444(3)
C10 C11 1.349(4)
C10 H10 0.9500
C11 C12 1.426(4)
C11 H11 0.9500
C12 C13 1.353(4)
C12 H12 0.9500
C13 H13 0.9500
C14 C19 1.392(3)
C14 C15 1.393(3)
C15 C16 1.392(3)
C15 C20 1.503(3)
C16 C17 1.386(3)
C16 H16 0.9500
C17 C18 1.383(3)
C17 C21 1.511(3)
C18 C19 1.388(3)
C18 H18 0.9500
C19 C22 1.505(3)
C20 H20A 0.9800
C20 H20B 0.9800
C20 H20C 0.9800
C21 H21A 0.9800
C21 H21B 0.9800
C21 H21C 0.9800
C22 H22A 0.9800
C22 H22B 0.9800
C22 H22C 0.9800
C23 C24 1.389(3)
C23 C28 1.390(3)
C24 C25 1.390(3)
C24 C29 1.504(3)
C25 C26 1.386(3)
C25 H25 0.9500
C26 C27 1.383(3)
C26 C30 1.512(3)
C27 C28 1.385(3)
C27 H27 0.9500
C28 C31 1.507(3)
C29 H29A 0.9800
C29 H29B 0.9800
C29 H29C 0.9800
C30 H30A 0.9800
C30 H30B 0.9800
C30 H30C 0.9800
C31 H31A 0.9800
C31 H31B 0.9800
C31 H31C 0.9800
C32 Cl2 1.776(9)
C32 Cl1 1.824(9)
C32 H32A 0.9900
C32 H32B 0.9900

loop_
_geom_torsion_atom_site_label_1
_geom_torsion_atom_site_label_2
_geom_torsion_atom_site_label_3
_geom_torsion_atom_site_label_4
_geom_torsion
C5 N1 C2 C3 2.1(3)
C14 N1 C2 C3 -163.61(19)
N1 C2 C3 N4 -1.7(2)
C2 C3 N4 C5 0.9(2)
C2 C3 N4 C23 -155.91(19)
C14 N1 C5 N4 162.72(18)
C2 N1 C5 N4 -1.6(2)
C14 N1 C5 C6 -16.7(3)
C2 N1 C5 C6 179.0(2)
C23 N4 C5 N1 155.83(17)
C3 N4 C5 N1 0.4(2)
C23 N4 C5 C6 -24.7(3)
C3 N4 C5 C6 179.9(2)
N1 C5 C6 F7 168.69(18)
N4 C5 C6 F7 -10.7(3)
N1 C5 C6 C8 -15.3(4)
N4 C5 C6 C8 165.3(2)
F7 C6 C8 C9 2.2(3)
C5 C6 C8 C9 -173.8(2)
C6 C8 C9 C10 178.0(2)
C6 C8 C9 C13 1.1(4)
C8 C9 C10 C11 -177.1(2)
C13 C9 C10 C11 0.4(3)
C9 C10 C11 C12 0.3(3)
C10 C11 C12 C13 -1.0(3)
C11 C12 C13 C9 1.2(3)
C8 C9 C13 C12 176.3(2)
C10 C9 C13 C12 -1.0(3)
C5 N1 C14 C19 112.1(2)
C2 N1 C14 C19 -84.7(2)
C5 N1 C14 C15 -71.1(3)
C2 N1 C14 C15 92.1(2)
C19 C14 C15 C16 0.7(3)
N1 C14 C15 C16 -175.89(18)
C19 C14 C15 C20 -177.96(19)
N1 C14 C15 C20 5.4(3)
C14 C15 C16 C17 -0.2(3)
C20 C15 C16 C17 178.5(2)
C15 C16 C17 C18 -0.8(3)
C15 C16 C17 C21 178.3(2)
C16 C17 C18 C19 1.2(3)
C21 C17 C18 C19 -177.9(2)
C17 C18 C19 C14 -0.7(3)
C17 C18 C19 C22 179.9(2)
C15 C14 C19 C18 -0.3(3)
N1 C14 C19 C18 176.36(18)
C15 C14 C19 C22 179.1(2)
N1 C14 C19 C22 -4.3(3)
C5 N4 C23 C24 -63.7(3)
C3 N4 C23 C24 89.9(2)
C5 N4 C23 C28 117.7(2)
C3 N4 C23 C28 -88.7(2)
C28 C23 C24 C25 -4.3(3)
N4 C23 C24 C25 177.22(17)
C28 C23 C24 C29 173.7(2)
N4 C23 C24 C29 -4.8(3)
C23 C24 C25 C26 1.7(3)
C29 C24 C25 C26 -176.3(2)
C24 C25 C26 C27 1.3(3)
C24 C25 C26 C30 -178.8(2)
C25 C26 C27 C28 -1.9(3)
C30 C26 C27 C28 178.2(2)
C26 C27 C28 C23 -0.5(3)
C26 C27 C28 C31 -178.9(2)
C24 C23 C28 C27 3.7(3)
N4 C23 C28 C27 -177.80(19)
C24 C23 C28 C31 -177.9(2)
N4 C23 C28 C31 0.6(3)
